data_4308886
loop_
_publ_author_name
'Shin-ichiro Noro'
'Susumu Kitagawa'
'Takayoshi Nakamura'
'Tatsuo Wada'

_publ_section_title
;
Synthesis and Crystallographic Characterization of Low-Dimensional and
Porous Coordination Compounds Capable of Supramolecular Aromatic
Interaction Using the 4,4'-Azobis(pyridine) Ligand
;
_journal_name_full 'Inorganic Chemistry'
_journal_page_first 3960
_journal_page_last 3971
_journal_paper_doi 10.1021/ic048371u
_journal_volume 44
_journal_year 2005
_chemical_formula_sum 'C70 H68 Co2 F24 N28 O6 P4'
_chemical_formula_weight 2095.21
_space_group_IT_number 2
_symmetry_cell_setting triclinic
_symmetry_Int_Tables_number 2
_symmetry_space_group_name_Hall '-P 1'
_symmetry_space_group_name_H-M 'P -1'
_cell_angle_alpha 104.96(1)
_cell_angle_beta 89.88(1)
_cell_angle_gamma 83.03(1)
_cell_formula_units_Z 1
_cell_length_a 11.663(4)
_cell_length_b 17.627(6)
_cell_length_c 10.656(3)
_cell_measurement_reflns_used 14742
_cell_measurement_temperature 93.2
_cell_measurement_theta_max 27.6
_cell_measurement_theta_min 3.0
_cell_volume 2099.5(12)
_computing_cell_refinement PROCESS-AUTO
_computing_data_collection PROCESS-AUTO
_computing_data_reduction 'teXsan Ver. 2.0'
_computing_publication_material 'teXsan Ver. 2.0'
_computing_structure_refinement 'teXsan Ver. 2.0'
_computing_structure_solution DirectMethod
_diffrn_detector_area_resol_mean 10.00
_diffrn_measured_fraction_theta_full 0.9877
_diffrn_measured_fraction_theta_max 0.9877
_diffrn_measurement_device_type 'Rigaku RAXIS-RAPID Imaging Plate'
_diffrn_measurement_method \w
_diffrn_radiation_type 'Mo K\a'
_diffrn_radiation_wavelength 0.7107
_diffrn_reflns_av_R_equivalents 0.044
_diffrn_reflns_limit_h_max 15
_diffrn_reflns_limit_h_min -13
_diffrn_reflns_limit_k_max 22
_diffrn_reflns_limit_k_min -22
_diffrn_reflns_limit_l_max 13
_diffrn_reflns_limit_l_min -13
_diffrn_reflns_number 20221
_diffrn_reflns_theta_full 27.48
_diffrn_reflns_theta_max 27.48
_exptl_absorpt_coefficient_mu 0.595
_exptl_absorpt_correction_type none
_exptl_crystal_colour red
_exptl_crystal_density_diffrn 1.657
_exptl_crystal_density_method 'not measured'
_exptl_crystal_description platelet
_exptl_crystal_F_000 1062.00
_exptl_crystal_size_max 0.412
_exptl_crystal_size_mid 0.269
_exptl_crystal_size_min 0.063
_refine_diff_density_max 1.31
_refine_diff_density_min -1.31
_refine_ls_extinction_method none
_refine_ls_goodness_of_fit_ref 1.576
_refine_ls_hydrogen_treatment noref
_refine_ls_number_parameters 661
_refine_ls_number_reflns 9503
_refine_ls_R_factor_gt 0.0719
_refine_ls_shift/su_max 0.0057
_refine_ls_structure_factor_coef Fsqd
_refine_ls_weighting_details 'w = 1/[\s^2^(Fo^2^) + (0.06000(Max(Fo^2^,0) + 2Fc^2^)/3)^2^]'
_refine_ls_weighting_scheme calc
_refine_ls_wR_factor_ref 0.1863
_reflns_number_gt 6476
_reflns_number_total 20221
_reflns_threshold_expression F^2^>2.0\s(F^2^)
_cod_data_source_file ic048371usi20050228_095955.cif
_cod_data_source_block 050106test
_cod_original_cell_volume 2099(1)
_cod_original_sg_symbol_H-M 'P -1 '
_cod_original_formula_sum 'C70 H68 Co2 F24 N28 O6 P4 '
_cod_database_code 4308886

loop_
_symmetry_equiv_pos_as_xyz
x,y,z
-x,-y,-z

loop_
_atom_site_label
_atom_site_type_symbol
_atom_site_fract_x
_atom_site_fract_y
_atom_site_fract_z
_atom_site_U_iso_or_equiv
_atom_site_adp_type
_atom_site_occupancy
_atom_site_symmetry_multiplicity
_atom_site_calc_flag
_atom_site_refinement_flags
_atom_site_disorder_assembly
_atom_site_disorder_group
Co(1) Co 0.32290(4) 0.23352(3) 0.40647(5) 0.0156(1) Uani 1.00 1 d . . .
P(1) P 0.3660(1) 0.10163(7) 0.8289(1) 0.0299(3) Uani 1.00 1 d . . .
P(2) P 0.8017(1) 0.36678(9) 0.4017(2) 0.0477(5) Uani 1.00 1 d . . .
F(1) F 0.3088(2) 0.1364(2) 0.7160(3) 0.0426(9) Uani 1.00 1 d . . .
F(2) F 0.2811(4) 0.1666(2) 0.9316(4) 0.073(1) Uani 1.00 1 d . . .
F(3) F 0.4217(4) 0.0683(2) 0.9426(4) 0.070(1) Uani 1.00 1 d . . .
F(4) F 0.4496(3) 0.0379(2) 0.7257(4) 0.053(1) Uani 1.00 1 d . . .
F(5) F 0.2729(3) 0.0416(2) 0.8150(3) 0.0455(9) Uani 1.00 1 d . . .
F(6) F 0.4586(4) 0.1620(2) 0.8418(4) 0.067(1) Uani 1.00 1 d . . .
F(7) F 0.6769(4) 0.3724(4) 0.3581(6) 0.126(2) Uani 1.00 1 d . . .
F(8) F 0.7653(4) 0.3666(3) 0.5459(5) 0.106(2) Uani 1.00 1 d . . .
F(9) F 0.9321(4) 0.3654(5) 0.4475(5) 0.126(2) Uani 1.00 1 d . . .
F(10) F 0.8462(4) 0.3703(3) 0.2630(4) 0.070(1) Uani 1.00 1 d . . .
F(11) F 0.7869(5) 0.4592(3) 0.4499(4) 0.100(2) Uani 1.00 1 d . . .
F(12) F 0.8252(6) 0.2753(3) 0.3603(7) 0.142(2) Uani 1.00 1 d . . .
O(1) O 0.4012(2) 0.1361(2) 0.4696(3) 0.0163(7) Uani 1.00 1 d . . .
O(2) O 0.2054(2) 0.2626(2) 0.5653(3) 0.0195(7) Uani 1.00 1 d . . .
O(3) O 0.2360(7) 0.3342(5) 0.3704(8) 0.023(2) Uani 0.50 2 d P . .
O(4) O 0.072(4) 0.429(2) 0.530(4) 0.35(2) Uiso 0.50 2 d P . .
N(1) N 0.4297(3) 0.3147(2) 0.5335(3) 0.0180(8) Uani 1.00 1 d . . .
N(2) N 0.7569(3) 0.6213(2) 1.2169(4) 0.0225(9) Uani 1.00 1 d . . .
N(3) N 0.5843(3) 0.4818(2) 0.8181(4) 0.0234(9) Uani 1.00 1 d . . .
N(4) N 0.6297(3) 0.4558(2) 0.9076(4) 0.0235(9) Uani 1.00 1 d . . .
N(5) N 0.4549(3) 0.2121(2) 0.2547(3) 0.0169(8) Uani 1.00 1 d . . .
N(6) N 1.0321(3) 0.2085(3) -0.3195(4) 0.031(1) Uani 1.00 1 d . . .
N(7) N 0.7366(3) 0.1813(2) -0.0128(4) 0.029(1) Uani 1.00 1 d . . .
N(8) N 0.7391(3) 0.2352(2) -0.0695(4) 0.032(1) Uani 1.00 1 d . . .
N(9) N 0.2091(3) 0.1548(2) 0.2931(4) 0.0239(9) Uani 1.00 1 d . . .
N(10) N -0.0208(3) 0.0319(3) 0.0322(4) 0.037(1) Uani 1.00 1 d . . .
N(11) N 0.2238(7) 0.3186(7) 0.3093(10) 0.023(2) Uani 0.50 2 d P . .
N(12) N -0.1233(9) 0.6176(8) -0.181(1) 0.028(3) Uani 0.50 2 d P . .
N(13) N 0.0430(8) 0.4813(8) 0.135(1) 0.050(4) Uani 0.50 2 d P . .
N(14) N 0.0229(7) 0.4535(8) 0.0143(9) 0.029(3) Uani 0.50 2 d P . .
N(15) N 0.6300(3) 0.1103(2) 0.5027(4) 0.0238(9) Uani 1.00 1 d . . .
N(16) N 0.9848(3) 0.0271(2) 0.4737(4) 0.0236(9) Uani 1.00 1 d . . .
C(1) C 0.4822(4) 0.2937(3) 0.6335(4) 0.025(1) Uani 1.00 1 d . . .
C(2) C 0.5384(4) 0.3434(3) 0.7272(4) 0.023(1) Uani 1.00 1 d . . .
C(3) C 0.5368(3) 0.4217(3) 0.7226(4) 0.021(1) Uani 1.00 1 d . . .
C(4) C 0.4821(4) 0.4456(3) 0.6225(4) 0.023(1) Uani 1.00 1 d . . .
C(5) C 0.4305(3) 0.3914(3) 0.5297(4) 0.024(1) Uani 1.00 1 d . . .
C(6) C 0.7022(4) 0.6459(3) 1.1208(5) 0.0253(9) Uiso 1.00 1 d . . .
C(7) C 0.6599(4) 0.5953(3) 1.0159(4) 0.026(1) Uani 1.00 1 d . . .
C(8) C 0.6721(3) 0.5152(2) 1.0081(4) 0.0193(10) Uani 1.00 1 d . . .
C(9) C 0.7289(3) 0.4885(3) 1.1058(4) 0.023(1) Uani 1.00 1 d . . .
C(10) C 0.7702(3) 0.5429(3) 1.2076(4) 0.022(1) Uani 1.00 1 d . . .
C(11) C 0.5259(4) 0.1450(3) 0.2143(4) 0.025(1) Uani 1.00 1 d . . .
C(12) C 0.6178(4) 0.1339(3) 0.1273(5) 0.030(1) Uani 1.00 1 d . . .
C(13) C 0.6386(3) 0.1957(3) 0.0763(4) 0.025(1) Uani 1.00 1 d . . .
C(14) C 0.5664(4) 0.2664(3) 0.1157(5) 0.027(1) Uani 1.00 1 d . . .
C(15) C 0.4772(4) 0.2734(3) 0.2039(4) 0.025(1) Uani 1.00 1 d . . .
C(16) C 0.9432(4) 0.2647(3) -0.3117(5) 0.039(1) Uani 1.00 1 d . . .
C(17) C 0.8464(4) 0.2737(3) -0.2310(6) 0.039(1) Uani 1.00 1 d . . .
C(18) C 0.8399(4) 0.2224(3) -0.1549(5) 0.029(1) Uani 1.00 1 d . . .
C(19) C 0.9322(4) 0.1629(3) -0.1608(5) 0.028(1) Uani 1.00 1 d . . .
C(20) C 1.0262(4) 0.1589(3) -0.2446(5) 0.028(1) Uani 1.00 1 d . . .
C(21) C 0.2457(4) 0.0824(3) 0.2181(4) 0.025(1) Uani 1.00 1 d . . .
C(22) C 0.1761(4) 0.0374(3) 0.1314(4) 0.029(1) Uani 1.00 1 d . . .
C(23) C 0.0623(4) 0.0702(3) 0.1224(5) 0.033(1) Uani 1.00 1 d . . .
C(24) C 0.0217(4) 0.1430(3) 0.2016(6) 0.042(1) Uani 1.00 1 d . . .
C(25) C 0.0973(4) 0.1828(3) 0.2864(5) 0.040(1) Uani 1.00 1 d . . .
C(26) C 0.1765(7) 0.3899(5) 0.3730(10) 0.027(2) Uani 0.50 2 d P . .
C(27) C 0.1142(8) 0.4427(6) 0.314(1) 0.039(3) Uani 0.50 2 d P . .
C(28) C 0.098(1) 0.416(1) 0.187(2) 0.032(4) Uani 0.50 2 d P . .
C(29) C 0.1419(9) 0.3369(9) 0.116(1) 0.033(3) Uani 0.50 2 d P . .
C(30) C 0.2049(8) 0.2921(6) 0.1841(10) 0.029(2) Uani 0.50 2 d P . .
C(31) C -0.1194(9) 0.5384(8) -0.226(1) 0.031(3) Uani 0.50 2 d P . .
C(32) C -0.070(1) 0.4818(10) -0.153(3) 0.071(6) Uani 0.50 2 d P . .
C(33) C -0.029(1) 0.5091(9) -0.056(1) 0.032(3) Uiso 0.50 2 d P . .
C(34) C -0.0241(8) 0.5948(10) -0.003(1) 0.040(3) Uani 0.50 2 d P . .
C(35) C -0.0754(9) 0.6454(7) -0.072(1) 0.035(3) Uani 0.50 2 d P . .
C(36) C 0.7086(3) 0.1505(3) 0.4669(5) 0.026(1) Uani 1.00 1 d . . .
C(37) C 0.8262(4) 0.1231(3) 0.4563(5) 0.029(1) Uani 1.00 1 d . . .
C(38) C 0.8628(3) 0.0535(3) 0.4876(4) 0.024(1) Uani 1.00 1 d . . .
C(39) C 0.7811(4) 0.0124(3) 0.5298(5) 0.026(1) Uani 1.00 1 d . . .
C(40) C 0.6672(4) 0.0437(3) 0.5352(5) 0.026(1) Uani 1.00 1 d . . .
H(1) H 0.4803 0.2411 0.6399 0.0297 Uiso 1.00 1 calc . . .
H(2) H 0.5776 0.3247 0.7937 0.0279 Uiso 1.00 1 calc . . .
H(3) H 0.4799 0.4988 0.6173 0.0276 Uiso 1.00 1 calc . . .
H(4) H 0.3940 0.4083 0.4601 0.0286 Uiso 1.00 1 calc . . .
H(5) H 0.6923 0.7009 1.1257 0.0304 Uiso 1.00 1 calc . . .
H(6) H 0.6227 0.6151 0.9495 0.0311 Uiso 1.00 1 calc . . .
H(7) H 0.7393 0.4338 1.1027 0.0272 Uiso 1.00 1 calc . . .
H(8) H 0.8096 0.5243 1.2739 0.0261 Uiso 1.00 1 calc . . .
H(9) H 0.5123 0.1017 0.2476 0.0297 Uiso 1.00 1 calc . . .
H(10) H 0.6661 0.0846 0.1029 0.0362 Uiso 1.00 1 calc . . .
H(11) H 0.5784 0.3099 0.0821 0.0325 Uiso 1.00 1 calc . . .
H(12) H 0.4288 0.3225 0.2310 0.0303 Uiso 1.00 1 calc . . .
H(13) H 0.9464 0.3006 -0.3642 0.0468 Uiso 1.00 1 calc . . .
H(14) H 0.7852 0.3150 -0.2286 0.0464 Uiso 1.00 1 calc . . .
H(15) H 0.9310 0.1263 -0.1093 0.0336 Uiso 1.00 1 calc . . .
H(16) H 1.0892 0.1187 -0.2486 0.0336 Uiso 1.00 1 calc . . .
H(17) H 0.3234 0.0607 0.2246 0.0300 Uiso 1.00 1 calc . . .
H(18) H 0.2048 -0.0140 0.0800 0.0350 Uiso 1.00 1 calc . . .
H(19) H -0.0562 0.1654 0.1984 0.0503 Uiso 1.00 1 calc . . .
H(20) H 0.0687 0.2326 0.3431 0.0478 Uiso 1.00 1 calc . . .
H(21) H 0.1853 0.4062 0.4643 0.0322 Uiso 0.50 2 calc P . .
H(22) H 0.0846 0.4949 0.3607 0.0463 Uiso 0.50 2 calc P . .
H(23) H 0.1277 0.3171 0.0260 0.0402 Uiso 0.50 2 calc P . .
H(24) H 0.2365 0.2396 0.1403 0.0349 Uiso 0.50 2 calc P . .
H(25) H -0.1497 0.5178 -0.3089 0.0368 Uiso 0.50 2 calc P . .
H(26) H -0.0722 0.4264 -0.1842 0.0847 Uiso 0.50 2 calc P . .
H(27) H 0.0129 0.6143 0.0763 0.0480 Uiso 0.50 2 calc P . .
H(28) H -0.0754 0.7009 -0.0398 0.0424 Uiso 0.50 2 calc P . .
H(29) H 0.6833 0.1995 0.4481 0.0317 Uiso 1.00 1 calc . . .
H(30) H 0.8800 0.1520 0.4279 0.0350 Uiso 1.00 1 calc . . .
H(31) H 0.8040 -0.0354 0.5537 0.0306 Uiso 1.00 1 calc . . .
H(32) H 0.6114 0.0162 0.5639 0.0311 Uiso 1.00 1 calc . . .

loop_
_atom_site_aniso_label
_atom_site_aniso_U_11
_atom_site_aniso_U_22
_atom_site_aniso_U_33
_atom_site_aniso_U_12
_atom_site_aniso_U_13
_atom_site_aniso_U_23
Co(1) 0.0141(3) 0.0172(3) 0.0140(3) -0.0010(2) -0.0009(2) 0.0022(2)
P(1) 0.0427(7) 0.0256(6) 0.0209(6) -0.0044(5) -0.0059(5) 0.0052(5)
P(2) 0.0382(7) 0.0414(8) 0.070(1) 0.0124(6) 0.0115(7) 0.0335(9)
F(1) 0.041(2) 0.058(2) 0.036(2) 0.000(1) 0.002(1) 0.027(2)
F(2) 0.126(3) 0.044(2) 0.042(2) 0.006(2) 0.030(2) 0.005(2)
F(3) 0.093(3) 0.072(3) 0.056(2) -0.020(2) -0.037(2) 0.031(2)
F(4) 0.047(2) 0.040(2) 0.069(2) 0.006(1) 0.011(2) 0.012(2)
F(5) 0.046(2) 0.047(2) 0.051(2) -0.008(1) -0.001(2) 0.027(2)
F(6) 0.078(3) 0.050(2) 0.078(3) -0.027(2) -0.034(2) 0.017(2)
F(7) 0.038(2) 0.169(6) 0.126(5) 0.004(3) 0.006(3) -0.034(4)
F(8) 0.086(3) 0.125(4) 0.119(4) 0.065(3) 0.067(3) 0.089(4)
F(9) 0.047(3) 0.256(8) 0.095(4) 0.023(3) 0.014(2) 0.101(5)
F(10) 0.084(3) 0.075(3) 0.055(2) 0.017(2) 0.008(2) 0.034(2)
F(11) 0.196(6) 0.051(3) 0.053(3) 0.002(3) -0.009(3) 0.022(2)
F(12) 0.183(5) 0.041(2) 0.204(7) 0.036(3) 0.128(5) 0.059(4)
O(1) 0.016(1) 0.016(1) 0.016(1) 0.001(1) -0.001(1) 0.003(1)
O(2) 0.016(1) 0.024(2) 0.015(1) -0.005(1) 0.002(1) -0.002(1)
O(3) 0.029(4) 0.025(4) 0.019(4) -0.005(3) -0.008(4) 0.013(4)
N(1) 0.016(2) 0.019(2) 0.018(2) -0.004(1) 0.002(1) 0.004(2)
N(2) 0.017(2) 0.024(2) 0.021(2) -0.003(1) 0.004(1) -0.003(2)
N(3) 0.022(2) 0.023(2) 0.022(2) -0.006(1) -0.002(1) -0.001(2)
N(4) 0.023(2) 0.023(2) 0.022(2) -0.003(1) -0.002(1) 0.003(2)
N(5) 0.014(2) 0.018(2) 0.015(2) 0.002(1) -0.001(1) 0.001(1)
N(6) 0.024(2) 0.041(2) 0.029(2) -0.009(2) 0.003(2) 0.007(2)
N(7) 0.023(2) 0.035(2) 0.031(2) 0.001(2) 0.009(2) 0.010(2)
N(8) 0.029(2) 0.036(2) 0.029(2) -0.001(2) 0.010(2) 0.009(2)
N(9) 0.019(2) 0.029(2) 0.021(2) -0.004(1) -0.006(1) 0.002(2)
N(10) 0.025(2) 0.035(2) 0.041(3) 0.010(2) -0.002(2) -0.003(2)
N(11) 0.009(4) 0.042(6) 0.024(5) -0.010(3) -0.003(4) 0.018(5)
N(12) 0.018(5) 0.028(8) 0.039(6) 0.013(5) 0.009(5) 0.019(7)
N(13) 0.020(5) 0.086(10) 0.067(8) 0.021(5) 0.020(5) 0.072(9)
N(14) 0.023(4) 0.051(7) 0.016(5) -0.013(5) -0.004(3) 0.012(6)
N(15) 0.017(2) 0.022(2) 0.031(2) 0.002(1) -0.003(1) 0.005(2)
N(16) 0.014(2) 0.025(2) 0.029(2) 0.007(1) -0.003(1) 0.005(2)
C(1) 0.025(2) 0.028(2) 0.018(2) -0.005(2) -0.001(2) -0.001(2)
C(2) 0.022(2) 0.028(2) 0.017(2) -0.002(2) -0.001(2) 0.000(2)
C(3) 0.018(2) 0.020(2) 0.022(2) -0.003(2) 0.002(2) -0.002(2)
C(4) 0.026(2) 0.024(2) 0.022(2) -0.008(2) 0.000(2) 0.009(2)
C(5) 0.019(2) 0.034(2) 0.020(2) -0.009(2) 0.000(2) 0.005(2)
C(7) 0.029(2) 0.027(2) 0.022(2) -0.007(2) -0.003(2) 0.006(2)
C(8) 0.019(2) 0.022(2) 0.014(2) -0.007(2) 0.002(2) -0.002(2)
C(9) 0.021(2) 0.020(2) 0.026(2) 0.000(2) -0.001(2) 0.006(2)
C(10) 0.018(2) 0.022(2) 0.022(2) 0.001(2) -0.003(2) 0.001(2)
C(11) 0.026(2) 0.029(2) 0.021(2) -0.009(2) -0.001(2) 0.008(2)
C(12) 0.030(2) 0.032(3) 0.028(2) -0.002(2) 0.006(2) 0.007(2)
C(13) 0.018(2) 0.027(2) 0.025(2) 0.003(2) 0.001(2) 0.001(2)
C(14) 0.031(2) 0.027(2) 0.028(2) -0.008(2) 0.000(2) 0.013(2)
C(15) 0.026(2) 0.028(2) 0.021(2) -0.001(2) 0.000(2) 0.006(2)
C(16) 0.034(3) 0.057(4) 0.035(3) -0.013(2) 0.005(2) 0.023(3)
C(17) 0.025(2) 0.047(3) 0.048(3) 0.003(2) 0.008(2) 0.022(3)
C(18) 0.019(2) 0.035(3) 0.031(3) -0.003(2) 0.007(2) 0.007(2)
C(19) 0.023(2) 0.032(3) 0.027(2) -0.001(2) 0.012(2) 0.005(2)
C(20) 0.018(2) 0.026(2) 0.036(3) 0.001(2) 0.000(2) 0.004(2)
C(21) 0.025(2) 0.026(2) 0.021(2) -0.003(2) -0.001(2) 0.001(2)
C(22) 0.033(2) 0.032(3) 0.019(2) -0.006(2) -0.002(2) -0.001(2)
C(23) 0.027(2) 0.045(3) 0.024(2) -0.012(2) -0.012(2) 0.002(2)
C(24) 0.023(2) 0.047(3) 0.041(3) 0.006(2) -0.014(2) -0.008(3)
C(25) 0.024(2) 0.040(3) 0.039(3) 0.006(2) -0.012(2) -0.014(2)
C(26) 0.020(4) 0.032(5) 0.038(6) -0.011(4) -0.001(4) 0.024(5)
C(27) 0.026(5) 0.027(5) 0.064(8) 0.001(4) 0.001(5) 0.014(6)
C(28) 0.025(8) 0.031(10) 0.043(8) -0.001(7) 0.007(6) 0.018(9)
C(29) 0.019(5) 0.051(8) 0.041(7) -0.008(5) -0.004(5) 0.029(7)
C(30) 0.027(5) 0.031(5) 0.031(5) -0.007(4) -0.012(4) 0.011(5)
C(31) 0.028(5) 0.033(7) 0.033(6) 0.012(5) 0.007(5) 0.020(6)
C(32) 0.059(9) 0.061(10) 0.12(2) 0.003(7) 0.048(10) 0.07(1)
C(34) 0.010(4) 0.073(9) 0.045(7) 0.012(5) 0.007(4) 0.037(9)
C(35) 0.028(5) 0.047(6) 0.034(6) -0.002(4) -0.002(5) 0.016(5)
C(36) 0.013(2) 0.017(2) 0.046(3) 0.007(2) 0.002(2) 0.008(2)
C(37) 0.025(2) 0.026(2) 0.041(3) -0.006(2) -0.005(2) 0.016(2)
C(38) 0.018(2) 0.027(2) 0.023(2) -0.002(2) -0.006(2) 0.002(2)
C(39) 0.021(2) 0.023(2) 0.034(3) -0.003(2) -0.006(2) 0.011(2)
C(40) 0.020(2) 0.024(2) 0.035(3) 0.001(2) -0.004(2) 0.011(2)

loop_
_atom_type_symbol
_atom_type_description
_atom_type_scat_dispersion_real
_atom_type_scat_dispersion_imag
_atom_type_scat_source
C C 0.003 0.002
;International Tables for Crystallography
(1992, Vol. C, Tables 4.2.6.8 and 6.1.1.1)
;
H H 0.000 0.000
;International Tables for Crystallography
(1992, Vol. C, Table 6.1.1.2)
;
Co Co 0.349 0.972
;International Tables for Crystallography
(1992, Vol. C, Tables 4.2.6.8 and 6.1.1.1)
;
F F 0.017 0.010
;International Tables for Crystallography
(1992, Vol. C, Tables 4.2.6.8 and 6.1.1.1)
;
N N 0.006 0.003
;International Tables for Crystallography
(1992, Vol. C, Tables 4.2.6.8 and 6.1.1.1)
;
O O 0.011 0.006
;International Tables for Crystallography
(1992, Vol. C, Tables 4.2.6.8 and 6.1.1.1)
;
P P 0.102 0.094
;International Tables for Crystallography
(1992, Vol. C, Tables 4.2.6.8 and 6.1.1.1)
;

loop_
_geom_angle_atom_site_label_1
_geom_angle_atom_site_label_2
_geom_angle_atom_site_label_3
_geom_angle
_geom_angle_site_symmetry_1
_geom_angle_site_symmetry_2
_geom_angle_site_symmetry_3
_geom_angle_publ_flag
O(1) Co(1) O(2) 89.9(1) . . . yes
O(1) Co(1) O(3) 172.0(2) . . . yes
O(1) Co(1) N(1) 91.9(1) . . . yes
O(1) Co(1) N(5) 90.6(1) . . . yes
O(1) Co(1) N(9) 87.8(1) . . . yes
O(1) Co(1) N(11) 168.5(3) . . . yes
O(2) Co(1) O(3) 82.5(2) . . . yes
O(2) Co(1) N(1) 85.6(1) . . . yes
O(2) Co(1) N(5) 174.1(1) . . . yes
O(2) Co(1) N(9) 90.3(1) . . . yes
O(2) Co(1) N(11) 92.9(3) . . . yes
O(3) Co(1) N(1) 85.4(2) . . . yes
O(3) Co(1) N(5) 96.8(2) . . . yes
O(3) Co(1) N(9) 94.5(2) . . . yes
O(3) Co(1) N(11) 17.0(3) . . . yes
N(1) Co(1) N(5) 88.5(1) . . . yes
N(1) Co(1) N(9) 175.9(1) . . . yes
N(1) Co(1) N(11) 99.5(3) . . . yes
N(5) Co(1) N(9) 95.6(1) . . . yes
N(5) Co(1) N(11) 87.8(2) . . . yes
N(9) Co(1) N(11) 81.0(3) . . . yes
F(1) P(1) F(2) 88.6(2) . . . yes
F(1) P(1) F(3) 179.1(2) . . . yes
F(1) P(1) F(4) 90.7(2) . . . yes
F(1) P(1) F(5) 91.0(2) . . . yes
F(1) P(1) F(6) 88.5(2) . . . yes
F(2) P(1) F(3) 90.5(2) . . . yes
F(2) P(1) F(4) 179.3(2) . . . yes
F(2) P(1) F(5) 89.6(2) . . . yes
F(2) P(1) F(6) 90.4(2) . . . yes
F(3) P(1) F(4) 90.2(2) . . . yes
F(3) P(1) F(5) 89.1(2) . . . yes
F(3) P(1) F(6) 91.4(2) . . . yes
F(4) P(1) F(5) 90.5(2) . . . yes
F(4) P(1) F(6) 89.5(2) . . . yes
F(5) P(1) F(6) 179.5(2) . . . yes
F(7) P(2) F(8) 93.4(3) . . . yes
F(7) P(2) F(9) 177.2(4) . . . yes
F(7) P(2) F(10) 90.4(3) . . . yes
F(7) P(2) F(11) 88.5(3) . . . yes
F(7) P(2) F(12) 96.0(4) . . . yes
F(8) P(2) F(9) 87.3(3) . . . yes
F(8) P(2) F(10) 175.5(3) . . . yes
F(8) P(2) F(11) 87.1(3) . . . yes
F(8) P(2) F(12) 91.5(3) . . . yes
F(9) P(2) F(10) 88.8(2) . . . yes
F(9) P(2) F(11) 88.8(4) . . . yes
F(9) P(2) F(12) 86.7(4) . . . yes
F(10) P(2) F(11) 90.7(2) . . . yes
F(10) P(2) F(12) 90.4(3) . . . yes
F(11) P(2) F(12) 175.4(4) . . . yes
P(1) F(1) F(2) 45.8(1) . . . yes
P(1) F(1) F(4) 44.5(1) . . . yes
P(1) F(1) F(6) 45.6(1) . . . yes
F(2) F(1) F(4) 90.2(2) . . . yes
F(2) F(1) F(6) 61.0(2) . . . yes
F(4) F(1) F(6) 59.7(2) . . . yes
P(1) F(2) F(1) 45.6(1) . . . yes
P(1) F(2) F(3) 44.5(2) . . . yes
P(1) F(2) F(5) 45.0(1) . . . yes
P(1) F(2) F(6) 44.6(2) . . . yes
F(1) F(2) F(3) 90.1(2) . . . yes
F(1) F(2) F(5) 60.9(1) . . . yes
F(1) F(2) F(6) 59.3(2) . . . yes
F(3) F(2) F(5) 59.2(2) . . . yes
F(3) F(2) F(6) 60.3(2) . . . yes
F(5) F(2) F(6) 89.5(2) . . . yes
P(1) F(3) F(2) 45.0(1) . . . yes
P(1) F(3) F(4) 44.9(1) . . . yes
P(1) F(3) F(5) 45.5(1) . . . yes
F(2) F(3) F(4) 89.9(2) . . . yes
F(2) F(3) F(5) 60.0(2) . . . yes
F(4) F(3) F(5) 60.5(2) . . . yes
P(1) F(4) F(1) 44.9(1) . . . yes
P(1) F(4) F(3) 44.9(1) . . . yes
P(1) F(4) F(5) 44.8(1) . . . yes
P(1) F(4) F(6) 45.3(1) . . . yes
F(1) F(4) F(3) 89.8(2) . . . yes
F(1) F(4) F(5) 60.4(1) . . . yes
F(1) F(4) F(6) 59.2(2) . . . yes
F(3) F(4) F(5) 59.3(2) . . . yes
F(3) F(4) F(6) 60.9(2) . . . yes
F(5) F(4) F(6) 90.1(2) . . . yes
P(1) F(5) F(2) 45.4(1) . . . yes
P(1) F(5) F(3) 45.4(1) . . . yes
P(1) F(5) F(4) 44.7(1) . . . yes
F(2) F(5) F(3) 60.8(2) . . . yes
F(2) F(5) F(4) 90.1(2) . . . yes
F(3) F(5) F(4) 60.2(2) . . . yes
P(1) F(6) F(1) 45.9(1) . . . yes
P(1) F(6) F(2) 45.1(2) . . . yes
P(1) F(6) F(4) 45.2(1) . . . yes
F(1) F(6) F(2) 59.7(2) . . . yes
F(1) F(6) F(4) 61.1(2) . . . yes
F(2) F(6) F(4) 90.3(2) . . . yes
P(2) F(7) F(10) 45.8(2) . . . yes
P(2) F(7) F(11) 46.5(2) . . . yes
F(10) F(7) F(11) 61.7(2) . . . yes
P(2) F(8) F(9) 46.4(2) . . . yes
P(2) F(8) F(11) 45.9(2) . . . yes
P(2) F(8) F(12) 43.4(2) . . . yes
F(9) F(8) F(11) 60.7(2) . . . yes
F(9) F(8) F(12) 58.0(3) . . . yes
F(11) F(8) F(12) 89.2(2) . . . yes
P(2) F(9) F(8) 46.3(2) . . . yes
P(2) F(9) F(10) 45.4(2) . . . yes
P(2) F(9) F(11) 45.0(2) . . . yes
P(2) F(9) F(12) 45.7(2) . . . yes
P(2) F(9) O(4) 149(1) . . 1_655 yes
F(8) F(9) F(10) 91.6(2) . . . yes
F(8) F(9) F(11) 59.1(2) . . . yes
F(8) F(9) F(12) 62.1(3) . . . yes
F(8) F(9) O(4) 126(1) . . 1_655 yes
F(10) F(9) F(11) 60.6(2) . . . yes
F(10) F(9) F(12) 60.8(3) . . . yes
F(10) F(9) O(4) 126(1) . . 1_655 yes
F(11) F(9) F(12) 90.6(3) . . . yes
F(11) F(9) O(4) 104(1) . . 1_655 yes
F(12) F(9) O(4) 165(1) . . 1_655 yes
P(2) F(10) F(7) 43.8(2) . . . yes
P(2) F(10) F(9) 45.9(2) . . . yes
P(2) F(10) F(11) 44.3(2) . . . yes
P(2) F(10) F(12) 44.2(2) . . . yes
F(7) F(10) F(9) 89.6(2) . . . yes
F(7) F(10) F(11) 58.0(2) . . . yes
F(7) F(10) F(12) 62.1(3) . . . yes
F(9) F(10) F(11) 59.4(2) . . . yes
F(9) F(10) F(12) 58.1(3) . . . yes
F(11) F(10) F(12) 88.4(2) . . . yes
P(2) F(11) F(7) 45.1(2) . . . yes
P(2) F(11) F(8) 47.0(2) . . . yes
P(2) F(11) F(9) 46.2(2) . . . yes
P(2) F(11) F(10) 45.0(2) . . . yes
F(7) F(11) F(8) 63.3(3) . . . yes
F(7) F(11) F(9) 91.2(3) . . . yes
F(7) F(11) F(10) 60.3(2) . . . yes
F(8) F(11) F(9) 60.2(2) . . . yes
F(8) F(11) F(10) 91.9(2) . . . yes
F(9) F(11) F(10) 59.9(2) . . . yes
P(2) F(12) F(8) 45.1(2) . . . yes
P(2) F(12) F(9) 47.6(2) . . . yes
P(2) F(12) F(10) 45.5(2) . . . yes
F(8) F(12) F(9) 59.9(3) . . . yes
F(8) F(12) F(10) 90.5(2) . . . yes
F(9) F(12) F(10) 61.0(2) . . . yes
Co(1) O(3) N(11) 97(1) . . . yes
Co(1) O(3) C(26) 166.1(8) . . . yes
Co(1) O(3) C(30) 99.4(5) . . . yes
N(11) O(3) C(26) 91(1) . . . yes
N(11) O(3) C(30) 3(1) . . . yes
C(26) O(3) C(30) 90.0(7) . . . yes
F(9) O(4) C(26) 95(1) 1_455 . . yes
Co(1) N(1) C(1) 119.7(3) . . . yes
Co(1) N(1) C(5) 123.0(3) . . . yes
C(1) N(1) C(5) 116.5(4) . . . yes
C(6) N(2) C(10) 117.4(4) . . . yes
N(4) N(3) C(3) 112.2(3) . . . yes
N(4) N(3) C(8) 35.7(2) . . . yes
C(3) N(3) C(8) 147.8(3) . . . yes
N(3) N(4) C(3) 36.5(2) . . . yes
N(3) N(4) C(8) 113.5(3) . . . yes
C(3) N(4) C(8) 149.9(3) . . . yes
Co(1) N(5) C(11) 124.3(2) . . . yes
Co(1) N(5) C(15) 119.2(3) . . . yes
C(11) N(5) C(15) 116.1(3) . . . yes
C(16) N(6) C(20) 117.3(4) . . . yes
N(8) N(7) C(13) 112.5(4) . . . yes
N(8) N(7) C(18) 36.5(2) . . . yes
C(13) N(7) C(18) 148.9(3) . . . yes
N(7) N(8) C(13) 36.4(2) . . . yes
N(7) N(8) C(18) 112.4(4) . . . yes
C(13) N(8) C(18) 148.8(3) . . . yes
Co(1) N(9) C(21) 123.8(3) . . . yes
Co(1) N(9) C(25) 118.7(3) . . . yes
C(21) N(9) C(25) 117.2(4) . . . yes
N(10) N(10) C(23) 111.5(5) 2_555 . . yes
N(10) N(10) C(23) 38.1(4) 2_555 . 2_555 yes
C(23) N(10) C(23) 149.6(3) . . 2_555 yes
Co(1) N(11) O(3) 65(1) . . . yes
Co(1) N(11) N(12) 168.9(7) . . 2_565 yes
Co(1) N(11) C(26) 123.1(7) . . . yes
Co(1) N(11) C(30) 117.1(8) . . . yes
O(3) N(11) N(12) 125(1) . . 2_565 yes
O(3) N(11) C(26) 58(1) . . . yes
O(3) N(11) C(30) 174(1) . . . yes
N(12) N(11) C(26) 67.5(7) 2_565 . . yes
N(12) N(11) C(30) 52.1(6) 2_565 . . yes
C(26) N(11) C(30) 119.5(9) . . . yes
N(11) N(12) N(13) 154.1(10) 2_565 . 2_565 yes
N(11) N(12) C(26) 35.2(4) 2_565 . 2_565 yes
N(11) N(12) C(27) 76.2(7) 2_565 . 2_565 yes
N(11) N(12) C(28) 135(2) 2_565 . 2_565 yes
N(11) N(12) C(29) 86(1) 2_565 . 2_565 yes
N(11) N(12) C(30) 36.3(5) 2_565 . 2_565 yes
N(11) N(12) C(31) 111.8(9) 2_565 . . yes
N(11) N(12) C(35) 129(1) 2_565 . . yes
N(13) N(12) C(26) 119.8(9) 2_565 . 2_565 yes
N(13) N(12) C(27) 78.8(8) 2_565 . 2_565 yes
N(13) N(12) C(28) 19(2) 2_565 . 2_565 yes
N(13) N(12) C(29) 118(1) 2_565 . 2_565 yes
N(13) N(12) C(30) 166.8(9) 2_565 . 2_565 yes
N(13) N(12) C(31) 42.8(8) 2_565 . . yes
N(13) N(12) C(35) 75.9(9) 2_565 . . yes
C(26) N(12) C(27) 41.1(6) 2_565 . 2_565 yes
C(26) N(12) C(28) 100(2) 2_565 . 2_565 yes
C(26) N(12) C(29) 121(1) 2_565 . 2_565 yes
C(26) N(12) C(30) 71.5(6) 2_565 . 2_565 yes
C(26) N(12) C(31) 80.2(9) 2_565 . . yes
C(26) N(12) C(35) 158.0(10) 2_565 . . yes
C(27) N(12) C(28) 59(2) 2_565 . 2_565 yes
C(27) N(12) C(29) 162(1) 2_565 . 2_565 yes
C(27) N(12) C(30) 112.6(9) 2_565 . 2_565 yes
C(27) N(12) C(31) 43.2(7) 2_565 . . yes
C(27) N(12) C(35) 147(1) 2_565 . . yes
C(28) N(12) C(29) 137(3) 2_565 . 2_565 yes
C(28) N(12) C(30) 171(2) 2_565 . 2_565 yes
C(28) N(12) C(31) 29(2) 2_565 . . yes
C(28) N(12) C(35) 92(2) 2_565 . . yes
C(29) N(12) C(30) 49.9(10) 2_565 . 2_565 yes
C(29) N(12) C(31) 149(1) 2_565 . . yes
C(29) N(12) C(35) 47(1) 2_565 . . yes
C(30) N(12) C(31) 142.9(10) 2_565 . . yes
C(30) N(12) C(35) 95(1) 2_565 . . yes
C(31) N(12) C(35) 118(1) . . . yes
N(12) N(13) N(14) 101(1) 2_565 . . yes
N(12) N(13) C(28) 7.9(9) 2_565 . . yes
N(12) N(13) C(31) 40.8(7) 2_565 . 2_565 yes
N(12) N(13) C(32) 118(2) 2_565 . 2_565 yes
N(12) N(13) C(33) 130(1) 2_565 . 2_565 yes
N(12) N(13) C(34) 75.7(8) 2_565 . 2_565 yes
N(12) N(13) C(35) 35.8(5) 2_565 . 2_565 yes
N(14) N(13) C(28) 109(1) . . . yes
N(14) N(13) C(31) 137(1) . . 2_565 yes
N(14) N(13) C(32) 117(2) . . 2_565 yes
N(14) N(13) C(33) 32(1) . . 2_565 yes
N(14) N(13) C(34) 27.6(7) . . 2_565 yes
N(14) N(13) C(35) 66(1) . . 2_565 yes
C(28) N(13) C(31) 34.8(8) . . 2_565 yes
C(28) N(13) C(32) 114(2) . . 2_565 yes
C(28) N(13) C(33) 138(1) . . 2_565 yes
C(28) N(13) C(34) 82(1) . . 2_565 yes
C(28) N(13) C(35) 42.8(9) . . 2_565 yes
C(31) N(13) C(32) 81(2) 2_565 . 2_565 yes
C(31) N(13) C(33) 151(1) 2_565 . 2_565 yes
C(31) N(13) C(34) 115(1) 2_565 . 2_565 yes
C(31) N(13) C(35) 76.4(8) 2_565 . 2_565 yes
C(32) N(13) C(33) 88(2) 2_565 . 2_565 yes
C(32) N(13) C(34) 141(2) 2_565 . 2_565 yes
C(32) N(13) C(35) 144(1) 2_565 . 2_565 yes
C(33) N(13) C(34) 59(1) 2_565 . 2_565 yes
C(33) N(13) C(35) 98(1) 2_565 . 2_565 yes
C(34) N(13) C(35) 40.1(6) 2_565 . 2_565 yes
N(13) N(14) N(14) 95(1) . . 2_565 yes
N(13) N(14) C(28) 38.4(8) . . . yes
N(13) N(14) C(32) 143(1) . . . yes
N(13) N(14) C(32) 21.9(6) . . 2_565 yes
N(13) N(14) C(33) 117(1) . . . yes
N(13) N(14) C(33) 43(1) . . 2_565 yes
N(13) N(14) C(34) 106(1) . . 2_565 yes
N(13) N(14) C(35) 77.3(8) . . 2_565 yes
N(14) N(14) C(28) 133(1) 2_565 . . yes
N(14) N(14) C(32) 50.6(7) 2_565 . . yes
N(14) N(14) C(32) 78(1) 2_565 . 2_565 yes
N(14) N(14) C(33) 22.8(7) 2_565 . . yes
N(14) N(14) C(33) 53(1) 2_565 . 2_565 yes
N(14) N(14) C(34) 155(1) 2_565 . 2_565 yes
N(14) N(14) C(35) 172(1) 2_565 . 2_565 yes
C(28) N(14) C(32) 172.6(7) . . . yes
C(28) N(14) C(32) 55.4(7) . . 2_565 yes
C(28) N(14) C(33) 155(1) . . . yes
C(28) N(14) C(33) 80(1) . . 2_565 yes
C(28) N(14) C(34) 69(1) . . 2_565 yes
C(28) N(14) C(35) 39.4(6) . . 2_565 yes
C(32) N(14) C(32) 129(1) . . 2_565 yes
C(32) N(14) C(33) 27.8(8) . . . yes
C(32) N(14) C(33) 104(1) . . 2_565 yes
C(32) N(14) C(34) 105(1) . . 2_565 yes
C(32) N(14) C(35) 136.3(9) . . 2_565 yes
C(32) N(14) C(33) 101(1) 2_565 . . yes
C(32) N(14) C(33) 25(1) 2_565 . 2_565 yes
C(32) N(14) C(34) 125(1) 2_565 . 2_565 yes
C(32) N(14) C(35) 94.6(7) 2_565 . 2_565 yes
C(33) N(14) C(33) 76(2) . . 2_565 yes
C(33) N(14) C(34) 132(1) . . 2_565 yes
C(33) N(14) C(35) 164(1) . . 2_565 yes
C(33) N(14) C(34) 149(2) 2_565 . 2_565 yes
C(33) N(14) C(35) 119(1) 2_565 . 2_565 yes
C(34) N(14) C(35) 31(1) 2_565 . 2_565 yes
C(36) N(15) C(40) 118.1(3) . . . yes
N(16) N(16) C(38) 113.5(4) 2_756 . . yes
N(16) N(16) C(38) 35.9(2) 2_756 . 2_756 yes
C(38) N(16) C(38) 149.4(2) . . 2_756 yes
N(1) C(1) C(2) 124.1(4) . . . yes
C(1) C(2) C(3) 118.5(4) . . . yes
N(3) C(3) N(4) 31.3(2) . . . yes
N(3) C(3) C(2) 125.0(4) . . . yes
N(3) C(3) C(4) 116.1(4) . . . yes
N(4) C(3) C(2) 93.7(3) . . . yes
N(4) C(3) C(4) 147.4(3) . . . yes
C(2) C(3) C(4) 118.9(4) . . . yes
C(3) C(4) C(5) 119.2(4) . . . yes
N(1) C(5) C(4) 122.8(4) . . . yes
N(2) C(6) C(7) 123.2(4) . . . yes
C(6) C(7) C(8) 119.1(4) . . . yes
N(3) C(8) N(4) 30.8(2) . . . yes
N(3) C(8) C(7) 95.0(3) . . . yes
N(3) C(8) C(9) 146.3(3) . . . yes
N(4) C(8) C(7) 125.7(4) . . . yes
N(4) C(8) C(9) 115.6(4) . . . yes
C(7) C(8) C(9) 118.7(4) . . . yes
C(8) C(9) C(10) 118.8(4) . . . yes
N(2) C(10) C(9) 122.8(4) . . . yes
N(5) C(11) C(12) 124.5(4) . . . yes
C(11) C(12) C(13) 118.8(4) . . . yes
N(7) C(13) N(8) 31.2(2) . . . yes
N(7) C(13) C(12) 116.6(4) . . . yes
N(7) C(13) C(14) 125.0(4) . . . yes
N(8) C(13) C(12) 147.0(4) . . . yes
N(8) C(13) C(14) 94.4(3) . . . yes
C(12) C(13) C(14) 118.4(4) . . . yes
C(13) C(14) C(15) 119.5(4) . . . yes
N(5) C(15) C(14) 122.7(4) . . . yes
N(6) C(16) C(17) 123.5(4) . . . yes
C(16) C(17) C(18) 119.2(5) . . . yes
N(7) C(18) N(8) 31.1(2) . . . yes
N(7) C(18) C(17) 148.3(4) . . . yes
N(7) C(18) C(19) 93.2(3) . . . yes
N(8) C(18) C(17) 117.5(4) . . . yes
N(8) C(18) C(19) 124.0(4) . . . yes
C(17) C(18) C(19) 118.5(4) . . . yes
C(18) C(19) C(20) 118.0(4) . . . yes
N(6) C(20) C(19) 123.5(4) . . . yes
N(9) C(21) C(22) 123.4(4) . . . yes
C(21) C(22) C(23) 117.7(5) . . . yes
N(10) C(23) N(10) 30.4(3) . . 2_555 yes
N(10) C(23) C(22) 124.5(5) . . . yes
N(10) C(23) C(24) 115.6(4) . . . yes
N(10) C(23) C(22) 94.1(4) 2_555 . . yes
N(10) C(23) C(24) 145.9(4) 2_555 . . yes
C(22) C(23) C(24) 119.9(4) . . . yes
C(23) C(24) C(25) 118.0(4) . . . yes
N(9) C(25) C(24) 123.6(5) . . . yes
O(3) C(26) O(4) 114(1) . . . yes
O(3) C(26) N(11) 30.2(5) . . . yes
O(3) C(26) N(12) 107.2(9) . . 2_565 yes
O(3) C(26) C(27) 152(1) . . . yes
O(4) C(26) N(11) 132(1) . . . yes
O(4) C(26) N(12) 124(1) . . 2_565 yes
O(4) C(26) C(27) 90(1) . . . yes
N(11) C(26) N(12) 77.3(7) . . 2_565 yes
N(11) C(26) C(27) 123(1) . . . yes
N(12) C(26) C(27) 46.2(7) 2_565 . . yes
N(12) C(27) C(26) 92.7(8) 2_565 . . yes
N(12) C(27) C(28) 23.6(6) 2_565 . . yes
N(12) C(27) C(31) 59.6(10) 2_565 . 2_565 yes
C(26) C(27) C(28) 116(1) . . . yes
C(26) C(27) C(31) 138(1) . . 2_565 yes
C(28) C(27) C(31) 40.7(9) . . 2_565 yes
N(12) C(28) N(13) 152(3) 2_565 . . yes
N(12) C(28) N(14) 120(2) 2_565 . . yes
N(12) C(28) C(27) 96(2) 2_565 . . yes
N(12) C(28) C(29) 25(2) 2_565 . . yes
N(12) C(28) C(31) 130(3) 2_565 . 2_565 yes
N(12) C(28) C(32) 156(2) 2_565 . 2_565 yes
N(12) C(28) C(33) 137(2) 2_565 . 2_565 yes
N(12) C(28) C(34) 101(2) 2_565 . 2_565 yes
N(12) C(28) C(35) 62(2) 2_565 . 2_565 yes
N(13) C(28) N(14) 32.4(9) . . . yes
N(13) C(28) C(27) 110(1) . . . yes
N(13) C(28) C(29) 127(1) . . . yes
N(13) C(28) C(31) 67(1) . . 2_565 yes
N(13) C(28) C(32) 20(1) . . 2_565 yes
N(13) C(28) C(33) 15.6(8) . . 2_565 yes
N(13) C(28) C(34) 53.1(9) . . 2_565 yes
N(13) C(28) C(35) 93(1) . . 2_565 yes
N(14) C(28) C(27) 142(1) . . . yes
N(14) C(28) C(29) 95.4(10) . . . yes
N(14) C(28) C(31) 96(1) . . 2_565 yes
N(14) C(28) C(32) 48.8(9) . . 2_565 yes
N(14) C(28) C(33) 18.0(4) . . 2_565 yes
N(14) C(28) C(34) 21.5(4) . . 2_565 yes
N(14) C(28) C(35) 61.6(8) . . 2_565 yes
C(27) C(28) C(29) 122(1) . . . yes
C(27) C(28) C(31) 53(1) . . 2_565 yes
C(27) C(28) C(32) 96(1) . . 2_565 yes
C(27) C(28) C(33) 125(1) . . 2_565 yes
C(27) C(28) C(34) 160(1) . . 2_565 yes
C(27) C(28) C(35) 152(1) . . 2_565 yes
C(29) C(28) C(31) 143(1) . . 2_565 yes
C(29) C(28) C(32) 136(1) . . 2_565 yes
C(29) C(28) C(33) 111(1) . . 2_565 yes
C(29) C(28) C(34) 76.4(9) . . 2_565 yes
C(29) C(28) C(35) 38.8(7) . . 2_565 yes
C(31) C(28) C(32) 47(1) 2_565 . 2_565 yes
C(31) C(28) C(33) 78(1) 2_565 . 2_565 yes
C(31) C(28) C(34) 117(1) 2_565 . 2_565 yes
C(31) C(28) C(35) 153(1) 2_565 . 2_565 yes
C(32) C(28) C(33) 30.9(8) 2_565 . 2_565 yes
C(32) C(28) C(34) 70(1) 2_565 . 2_565 yes
C(32) C(28) C(35) 110(1) 2_565 . 2_565 yes
C(33) C(28) C(34) 39.4(6) 2_565 . 2_565 yes
C(33) C(28) C(35) 79.6(9) 2_565 . 2_565 yes
C(34) C(28) C(35) 40.4(7) 2_565 . 2_565 yes
N(12) C(29) C(28) 16(1) 2_565 . . yes
N(12) C(29) C(30) 99(1) 2_565 . . yes
N(12) C(29) C(31) 18.1(8) 2_565 . 2_565 yes
N(12) C(29) C(34) 82(1) 2_565 . 2_565 yes
N(12) C(29) C(35) 86(1) 2_565 . 2_565 yes
C(28) C(29) C(30) 115(1) . . . yes
C(28) C(29) C(31) 13.8(8) . . 2_565 yes
C(28) C(29) C(34) 65.6(9) . . 2_565 yes
C(28) C(29) C(35) 71(1) . . 2_565 yes
C(30) C(29) C(31) 110.0(10) . . 2_565 yes
C(30) C(29) C(34) 174.9(8) . . 2_565 yes
C(30) C(29) C(35) 156(1) . . 2_565 yes
C(31) C(29) C(34) 72.4(7) 2_565 . 2_565 yes
C(31) C(29) C(35) 81(1) 2_565 . 2_565 yes
C(34) C(29) C(35) 18.3(8) 2_565 . 2_565 yes
O(3) C(30) N(11) 1.7(6) . . . yes
O(3) C(30) N(12) 90.9(7) . . 2_565 yes
O(3) C(30) C(29) 121.9(10) . . . yes
N(11) C(30) N(12) 91.6(9) . . 2_565 yes
N(11) C(30) C(29) 122(1) . . . yes
N(12) C(30) C(29) 31.1(8) 2_565 . . yes
N(12) C(31) N(13) 96(1) . . 2_565 yes
N(12) C(31) C(27) 77(1) . . 2_565 yes
N(12) C(31) C(28) 20(1) . . 2_565 yes
N(12) C(31) C(29) 12.2(6) . . 2_565 yes
N(12) C(31) C(32) 123(1) . . . yes
N(12) C(31) C(33) 95.8(10) . . . yes
N(12) C(31) C(35) 30.1(7) . . . yes
N(13) C(31) C(27) 137(1) 2_565 . 2_565 yes
N(13) C(31) C(28) 77(1) 2_565 . 2_565 yes
N(13) C(31) C(29) 90(1) 2_565 . 2_565 yes
N(13) C(31) C(32) 29(1) 2_565 . . yes
N(13) C(31) C(33) 11.3(5) 2_565 . . yes
N(13) C(31) C(35) 66.7(9) 2_565 . . yes
C(27) C(31) C(28) 85(1) 2_565 . 2_565 yes
C(27) C(31) C(29) 88(1) 2_565 . 2_565 yes
C(27) C(31) C(32) 145(1) 2_565 . . yes
C(27) C(31) C(33) 148(1) 2_565 . . yes
C(27) C(31) C(35) 102(1) 2_565 . . yes
C(28) C(31) C(29) 23(1) 2_565 . 2_565 yes
C(28) C(31) C(32) 106(1) 2_565 . . yes
C(28) C(31) C(33) 79(1) 2_565 . . yes
C(28) C(31) C(35) 16(1) 2_565 . . yes
C(29) C(31) C(32) 115(1) 2_565 . . yes
C(29) C(31) C(33) 88.2(7) 2_565 . . yes
C(29) C(31) C(35) 24.9(4) 2_565 . . yes
C(32) C(31) C(33) 27.6(10) . . . yes
C(32) C(31) C(35) 93(1) . . . yes
C(33) C(31) C(35) 65.7(6) . . . yes
N(13) C(32) N(14) 84(2) 2_565 . . yes
N(13) C(32) N(14) 40(2) 2_565 . 2_565 yes
N(13) C(32) C(28) 44(1) 2_565 . 2_565 yes
N(13) C(32) C(31) 69(1) 2_565 . . yes
N(13) C(32) C(33) 51(2) 2_565 . . yes
N(14) C(32) N(14) 50(1) . . 2_565 yes
N(14) C(32) C(28) 126(1) . . 2_565 yes
N(14) C(32) C(31) 151(1) . . . yes
N(14) C(32) C(33) 36(1) . . . yes
N(14) C(32) C(28) 75.8(10) 2_565 . 2_565 yes
N(14) C(32) C(31) 101(1) 2_565 . . yes
N(14) C(32) C(33) 15.0(8) 2_565 . . yes
C(28) C(32) C(31) 25.7(8) 2_565 . . yes
C(28) C(32) C(33) 90(1) 2_565 . . yes
C(31) C(32) C(33) 115(1) . . . yes
N(13) C(33) N(14) 146(2) 2_565 . . yes
N(13) C(33) N(14) 104(1) 2_565 . 2_565 yes
N(13) C(33) C(28) 26(1) 2_565 . 2_565 yes
N(13) C(33) C(31) 17.6(8) 2_565 . . yes
N(13) C(33) C(32) 39(1) 2_565 . . yes
N(13) C(33) C(33) 162(1) 2_565 . 2_565 yes
N(13) C(33) C(34) 88(1) 2_565 . . yes
N(13) C(33) C(34) 133(1) 2_565 . 2_565 yes
N(14) C(33) N(14) 103(2) . . 2_565 yes
N(14) C(33) C(28) 172(1) . . 2_565 yes
N(14) C(33) C(31) 152(1) . . . yes
N(14) C(33) C(32) 116(1) . . . yes
N(14) C(33) C(33) 27.9(6) . . 2_565 yes
N(14) C(33) C(34) 119(1) . . . yes
N(14) C(33) C(34) 16.7(7) . . 2_565 yes
N(14) C(33) C(28) 81(1) 2_565 . 2_565 yes
N(14) C(33) C(31) 103(1) 2_565 . . yes
N(14) C(33) C(32) 140(2) 2_565 . . yes
N(14) C(33) C(33) 75(2) 2_565 . 2_565 yes
N(14) C(33) C(34) 16(1) 2_565 . . yes
N(14) C(33) C(34) 120(1) 2_565 . 2_565 yes
C(28) C(33) C(31) 22.3(5) 2_565 . . yes
C(28) C(33) C(32) 58(1) 2_565 . . yes
C(28) C(33) C(33) 157(1) 2_565 . 2_565 yes
C(28) C(33) C(34) 65.8(8) 2_565 . . yes
C(28) C(33) C(34) 157(1) 2_565 . 2_565 yes
C(31) C(33) C(32) 36.5(9) . . . yes
C(31) C(33) C(33) 179(1) . . 2_565 yes
C(31) C(33) C(34) 87.8(8) . . . yes
C(31) C(33) C(34) 136(1) . . 2_565 yes
C(32) C(33) C(33) 143(2) . . 2_565 yes
C(32) C(33) C(34) 124(1) . . . yes
C(32) C(33) C(34) 99(1) . . 2_565 yes
C(33) C(33) C(34) 91(1) 2_565 . . yes
C(33) C(33) C(34) 44.4(9) 2_565 . 2_565 yes
C(34) C(33) C(34) 136(1) . . 2_565 yes
N(13) C(34) N(14) 46(1) 2_565 . 2_565 yes
N(13) C(34) C(28) 44.0(6) 2_565 . 2_565 yes
N(13) C(34) C(29) 81.2(7) 2_565 . 2_565 yes
N(13) C(34) C(33) 32.1(7) 2_565 . . yes
N(13) C(34) C(33) 74.9(9) 2_565 . 2_565 yes
N(13) C(34) C(35) 87.1(9) 2_565 . . yes
N(14) C(34) C(28) 88(1) 2_565 . 2_565 yes
N(14) C(34) C(29) 121(1) 2_565 . 2_565 yes
N(14) C(34) C(33) 14(1) 2_565 . . yes
N(14) C(34) C(33) 30(1) 2_565 . 2_565 yes
N(14) C(34) C(35) 130(1) 2_565 . . yes
C(28) C(34) C(29) 38.0(5) 2_565 . 2_565 yes
C(28) C(34) C(33) 74.8(10) 2_565 . . yes
C(28) C(34) C(33) 118(1) 2_565 . 2_565 yes
C(28) C(34) C(35) 43.1(8) 2_565 . . yes
C(29) C(34) C(33) 109.3(10) 2_565 . . yes
C(29) C(34) C(33) 150(1) 2_565 . 2_565 yes
C(29) C(34) C(35) 12.6(5) 2_565 . . yes
C(33) C(34) C(33) 43(1) . . 2_565 yes
C(33) C(34) C(35) 117(1) . . . yes
C(33) C(34) C(35) 161(1) 2_565 . . yes
N(12) C(35) N(13) 68.2(9) . . 2_565 yes
N(12) C(35) N(14) 102.6(9) . . 2_565 yes
N(12) C(35) C(28) 24.9(6) . . 2_565 yes
N(12) C(35) C(29) 45.2(10) . . 2_565 yes
N(12) C(35) C(31) 31.6(7) . . . yes
N(12) C(35) C(34) 120(1) . . . yes
N(13) C(35) N(14) 35.7(5) 2_565 . 2_565 yes
N(13) C(35) C(28) 43.8(8) 2_565 . 2_565 yes
N(13) C(35) C(29) 108(1) 2_565 . 2_565 yes
N(13) C(35) C(31) 36.9(5) 2_565 . . yes
N(13) C(35) C(34) 52.7(9) 2_565 . . yes
N(14) C(35) C(28) 79.0(9) 2_565 . 2_565 yes
N(14) C(35) C(29) 134(1) 2_565 . 2_565 yes
N(14) C(35) C(31) 71.1(5) 2_565 . . yes
N(14) C(35) C(34) 18.0(8) 2_565 . . yes
C(28) C(35) C(29) 69(1) 2_565 . 2_565 yes
C(28) C(35) C(31) 9.9(6) 2_565 . . yes
C(28) C(35) C(34) 96(1) 2_565 . . yes
C(29) C(35) C(31) 73(1) 2_565 . . yes
C(29) C(35) C(34) 149(1) 2_565 . . yes
C(31) C(35) C(34) 88.9(9) . . . yes
N(15) C(36) C(37) 122.3(4) . . . yes
C(36) C(37) C(38) 118.7(4) . . . yes
N(16) C(38) N(16) 30.6(2) . . 2_756 yes
N(16) C(38) C(37) 116.7(3) . . . yes
N(16) C(38) C(39) 124.0(4) . . . yes
N(16) C(38) C(37) 146.1(3) 2_756 . . yes
N(16) C(38) C(39) 94.1(3) 2_756 . . yes
C(37) C(38) C(39) 119.2(4) . . . yes
C(38) C(39) C(40) 117.6(4) . . . yes
N(15) C(40) C(39) 123.9(4) . . . yes

loop_
_geom_bond_atom_site_label_1
_geom_bond_atom_site_label_2
_geom_bond_distance
_geom_bond_site_symmetry_1
_geom_bond_site_symmetry_2
_geom_bond_publ_flag
Co(1) O(1) 2.110(3) . . yes
Co(1) O(2) 2.093(3) . . yes
Co(1) O(3) 2.059(8) . . yes
Co(1) N(1) 2.207(4) . . yes
Co(1) N(5) 2.159(3) . . yes
Co(1) N(9) 2.176(4) . . yes
Co(1) N(11) 2.246(10) . . yes
P(1) F(1) 1.597(3) . . yes
P(1) F(2) 1.601(4) . . yes
P(1) F(3) 1.586(3) . . yes
P(1) F(4) 1.586(4) . . yes
P(1) F(5) 1.588(3) . . yes
P(1) F(6) 1.587(4) . . yes
P(2) F(7) 1.528(5) . . yes
P(2) F(8) 1.595(4) . . yes
P(2) F(9) 1.597(5) . . yes
P(2) F(10) 1.584(4) . . yes
P(2) F(11) 1.565(5) . . yes
P(2) F(12) 1.548(5) . . yes
F(1) F(2) 2.234(5) . . yes
F(1) F(4) 2.264(4) . . yes
F(1) F(6) 2.223(5) . . yes
F(2) F(3) 2.263(6) . . yes
F(2) F(5) 2.247(5) . . yes
F(2) F(6) 2.262(6) . . yes
F(3) F(4) 2.247(6) . . yes
F(3) F(5) 2.227(5) . . yes
F(4) F(5) 2.254(4) . . yes
F(4) F(6) 2.233(5) . . yes
F(7) F(10) 2.208(6) . . yes
F(7) F(11) 2.157(8) . . yes
F(8) F(9) 2.203(6) . . yes
F(8) F(11) 2.177(5) . . yes
F(8) F(12) 2.251(8) . . yes
F(9) F(10) 2.225(6) . . yes
F(9) F(11) 2.214(7) . . yes
F(9) F(12) 2.160(10) . . yes
F(9) O(4) 2.15(4) . 1_655 yes
F(10) F(11) 2.240(7) . . yes
F(10) F(12) 2.221(5) . . yes
O(3) N(11) 0.662(9) . . yes
O(3) C(26) 1.13(1) . . yes
O(3) C(30) 1.98(1) . . yes
O(4) C(26) 1.99(4) . . yes
N(1) C(1) 1.341(5) . . yes
N(1) C(5) 1.365(5) . . yes
N(2) C(6) 1.345(5) . . yes
N(2) C(10) 1.349(5) . . yes
N(3) N(4) 1.253(5) . . yes
N(3) C(3) 1.433(6) . . yes
N(3) C(8) 2.244(6) . . yes
N(4) C(3) 2.231(6) . . yes
N(4) C(8) 1.427(6) . . yes
N(5) C(11) 1.329(6) . . yes
N(5) C(15) 1.377(5) . . yes
N(6) C(16) 1.331(7) . . yes
N(6) C(20) 1.334(6) . . yes
N(7) N(8) 1.255(5) . . yes
N(7) C(13) 1.439(5) . . yes
N(7) C(18) 2.246(5) . . yes
N(8) C(13) 2.241(5) . . yes
N(8) C(18) 1.444(5) . . yes
N(9) C(21) 1.338(6) . . yes
N(9) C(25) 1.345(6) . . yes
N(10) N(10) 1.199(8) . 2_555 yes
N(10) C(23) 1.465(6) . . yes
N(10) C(23) 2.208(7) . 2_555 yes
N(11) N(12) 2.23(1) . 2_565 yes
N(11) C(26) 1.32(1) . . yes
N(11) C(30) 1.32(1) . . yes
N(12) N(13) 2.05(1) . 2_565 yes
N(12) C(26) 2.11(2) . 2_565 yes
N(12) C(27) 1.53(2) . 2_565 yes
N(12) C(28) 0.62(1) . 2_565 yes
N(12) C(29) 0.92(2) . 2_565 yes
N(12) C(30) 1.76(1) . 2_565 yes
N(12) C(31) 1.35(2) . . yes
N(12) C(35) 1.29(2) . . yes
N(13) N(14) 1.28(2) . . yes
N(13) C(28) 1.49(2) . . yes
N(13) C(31) 1.40(2) . 2_565 yes
N(13) C(32) 0.74(2) . 2_565 yes
N(13) C(33) 0.91(2) . 2_565 yes
N(13) C(34) 1.71(2) . 2_565 yes
N(13) C(35) 2.14(2) . 2_565 yes
N(14) N(14) 1.76(3) . 2_565 yes
N(14) C(28) 2.26(2) . . yes
N(14) C(32) 2.22(3) . . yes
N(14) C(32) 1.75(3) . 2_565 yes
N(14) C(33) 1.46(1) . . yes
N(14) C(33) 0.70(1) . 2_565 yes
N(14) C(34) 0.83(1) . 2_565 yes
N(14) C(35) 2.02(2) . 2_565 yes
N(15) C(36) 1.336(5) . . yes
N(15) C(40) 1.332(5) . . yes
N(16) N(16) 1.246(6) . 2_756 yes
N(16) C(38) 1.437(5) . . yes
N(16) C(38) 2.246(5) . 2_756 yes
C(1) C(2) 1.374(6) . . yes
C(2) C(3) 1.391(6) . . yes
C(3) C(4) 1.376(6) . . yes
C(4) C(5) 1.381(6) . . yes
C(6) C(7) 1.371(7) . . yes
C(7) C(8) 1.382(6) . . yes
C(8) C(9) 1.387(6) . . yes
C(9) C(10) 1.380(6) . . yes
C(11) C(12) 1.377(6) . . yes
C(12) C(13) 1.382(6) . . yes
C(13) C(14) 1.384(6) . . yes
C(14) C(15) 1.373(6) . . yes
C(16) C(17) 1.387(6) . . yes
C(17) C(18) 1.370(7) . . yes
C(18) C(19) 1.398(6) . . yes
C(19) C(20) 1.395(6) . . yes
C(21) C(22) 1.387(6) . . yes
C(22) C(23) 1.396(7) . . yes
C(23) C(24) 1.368(8) . . yes
C(24) C(25) 1.383(7) . . yes
C(26) C(27) 1.39(1) . . yes
C(27) C(28) 1.33(2) . . yes
C(27) C(31) 1.07(1) . 2_565 yes
C(28) C(29) 1.44(2) . . yes
C(28) C(31) 0.87(2) . 2_565 yes
C(28) C(32) 1.92(2) . 2_565 yes
C(28) C(33) 2.25(2) . 2_565 yes
C(28) C(34) 2.12(2) . 2_565 yes
C(28) C(35) 1.46(2) . 2_565 yes
C(29) C(30) 1.36(1) . . yes
C(29) C(31) 2.19(2) . 2_565 yes
C(29) C(34) 2.27(1) . 2_565 yes
C(29) C(35) 0.96(1) . 2_565 yes
C(31) C(32) 1.48(2) . . yes
C(31) C(33) 2.24(2) . . yes
C(31) C(35) 2.27(2) . . yes
C(32) C(33) 1.15(3) . . yes
C(33) C(33) 1.46(3) . 2_565 yes
C(33) C(34) 1.48(2) . . yes
C(33) C(34) 2.11(2) . 2_565 yes
C(34) C(35) 1.38(1) . . yes
C(36) C(37) 1.392(6) . . yes
C(37) C(38) 1.372(6) . . yes
C(38) C(39) 1.404(5) . . yes
C(39) C(40) 1.370(6) . . yes

loop_
_geom_contact_atom_site_label_1
_geom_contact_atom_site_label_2
_geom_contact_distance
_geom_contact_site_symmetry_1
_geom_contact_site_symmetry_2
_geom_contact_publ_flag
F(1) O(1) 2.835(4) . . ?
F(1) O(2) 3.191(4) . . ?
F(1) C(20) 3.285(5) . 1_456 ?
F(1) N(6) 3.381(5) . 1_456 ?
F(1) C(39) 3.460(6) . 2_656 ?
F(1) C(40) 3.566(6) . 2_656 ?
F(2) C(30) 3.06(1) . 1_556 ?
F(2) C(29) 3.36(2) . 1_556 ?
F(2) C(20) 3.518(7) . 1_456 ?
F(2) C(6) 3.519(5) . 2_667 ?
F(3) C(12) 3.151(6) . 1_556 ?
F(3) C(11) 3.174(6) . 1_556 ?
F(3) F(3) 3.329(7) . 2_657 ?
F(3) C(21) 3.516(6) . 1_556 ?
F(3) C(12) 3.534(6) . 2_656 ?
F(4) C(40) 3.175(6) . 2_656 ?
F(4) C(40) 3.274(5) . . ?
F(4) N(15) 3.305(6) . 2_656 ?
F(4) C(11) 3.424(5) . 2_656 ?
F(4) O(1) 3.487(4) . 2_656 ?
F(5) C(12) 3.406(6) . 2_656 ?
F(5) C(20) 3.493(5) . 1_456 ?
F(5) C(22) 3.575(5) . 1_556 ?
F(6) C(13) 3.250(6) . 1_556 ?
F(6) C(14) 3.361(6) . 1_556 ?
F(6) C(6) 3.592(6) . 2_667 ?
F(7) C(14) 3.151(8) . . ?
F(7) C(15) 3.271(7) . . ?
F(7) C(5) 3.338(6) . . ?
F(7) C(4) 3.461(8) . 2_666 ?
F(7) C(4) 3.486(7) . . ?
F(8) C(3) 3.161(5) . . ?
F(8) C(16) 3.217(6) . 1_556 ?
F(8) C(17) 3.296(6) . 1_556 ?
F(8) C(2) 3.398(5) . . ?
F(8) C(4) 3.435(6) . . ?
F(8) N(3) 3.589(6) . . ?
F(9) C(26) 3.067(9) . 1_655 ?
F(9) C(27) 3.18(1) . 1_655 ?
F(9) C(16) 3.470(6) . 1_556 ?
F(9) C(25) 3.557(9) . 1_655 ?
F(9) O(4) 3.57(4) . 2_666 ?
F(9) O(3) 3.581(9) . 1_655 ?
F(10) C(9) 3.184(5) . 1_554 ?
F(10) C(10) 3.266(5) . 1_554 ?
F(10) C(28) 3.29(1) . 1_655 ?
F(10) C(35) 3.30(1) . 2_665 ?
F(10) N(12) 3.39(1) . 2_665 ?
F(10) C(27) 3.51(1) . 1_655 ?
F(11) O(4) 2.69(4) . 2_666 ?
F(11) C(26) 2.92(1) . 2_666 ?
F(11) C(27) 2.99(1) . 2_666 ?
F(11) C(10) 3.283(5) . 1_554 ?
F(11) C(5) 3.390(7) . 2_666 ?
F(11) O(4) 3.44(4) . 1_655 ?
F(11) C(4) 3.557(7) . 2_666 ?
F(11) C(31) 3.60(1) . 1_656 ?
F(12) C(37) 3.107(5) . . ?
F(12) C(36) 3.161(6) . . ?
F(12) C(24) 3.194(7) . 1_655 ?
F(12) C(25) 3.380(8) . 1_655 ?
O(1) N(15) 2.691(4) . . ?
O(1) C(40) 3.349(5) . 2_656 ?
O(1) C(40) 3.484(5) . . ?
O(1) C(39) 3.569(5) . 2_656 ?
O(2) N(2) 2.745(5) . 2_667 ?
O(2) N(6) 2.750(4) . 1_456 ?
O(2) O(4) 3.26(4) . . ?
O(2) C(16) 3.316(5) . 1_456 ?
O(2) C(6) 3.550(6) . 2_667 ?
O(3) O(4) 2.66(5) . . ?
O(4) N(11) 3.04(5) . . ?
O(4) O(4) 3.06(8) . 2_566 ?
O(4) C(27) 3.07(5) . 2_566 ?
O(4) C(10) 3.31(4) . 2_667 ?
O(4) C(31) 3.43(5) . 1_556 ?
O(4) C(31) 3.49(4) . 2_565 ?
O(4) N(2) 3.58(4) . 2_667 ?
O(4) C(32) 3.60(5) . 1_556 ?
N(1) N(2) 3.303(5) . 2_667 ?
N(2) C(1) 3.208(5) . 2_667 ?
N(2) C(34) 3.37(1) . 1_656 ?
N(2) N(14) 3.45(1) . 2_666 ?
N(2) C(2) 3.447(5) . 2_667 ?
N(2) C(5) 3.539(5) . 2_667 ?
N(3) C(8) 3.502(5) . 2_667 ?
N(4) N(4) 3.564(7) . 2_667 ?
N(4) C(8) 3.573(5) . 2_667 ?
N(6) N(16) 3.490(6) . 1_554 ?
N(6) C(37) 3.576(6) . 1_554 ?
N(10) C(19) 3.466(6) . 1_455 ?
N(12) C(7) 3.41(1) . 1_454 ?
N(13) C(10) 3.259(10) . 1_454 ?
N(14) C(10) 3.392(9) . 2_666 ?
N(14) C(9) 3.500(10) . 1_454 ?
N(14) C(9) 3.526(10) . 2_666 ?
N(14) C(10) 3.55(1) . 1_454 ?
N(14) C(6) 3.57(1) . 2_666 ?
N(15) C(1) 3.417(6) . . ?
N(15) C(11) 3.479(6) . . ?
N(16) C(20) 3.364(7) . 1_556 ?
N(16) C(20) 3.563(6) . 2_755 ?
C(1) C(6) 3.254(6) . 2_667 ?
C(1) C(36) 3.542(6) . . ?
C(2) C(6) 3.198(6) . 2_667 ?
C(2) C(7) 3.443(6) . 2_667 ?
C(3) C(9) 3.570(6) . 2_667 ?
C(4) C(10) 3.409(6) . 2_667 ?
C(5) C(10) 3.507(6) . 2_667 ?
C(6) C(29) 3.20(1) . 2_666 ?
C(6) C(35) 3.31(1) . 1_656 ?
C(6) C(34) 3.38(1) . 1_656 ?
C(7) C(29) 3.202(10) . 2_666 ?
C(7) C(35) 3.50(1) . 1_656 ?
C(7) C(28) 3.51(1) . 2_666 ?
C(7) C(31) 3.51(1) . 1_656 ?
C(8) C(32) 3.37(1) . 1_656 ?
C(8) C(33) 3.53(1) . 1_656 ?
C(9) C(33) 3.41(1) . 1_656 ?
C(9) C(33) 3.55(1) . 2_666 ?
C(9) C(32) 3.58(2) . 1_656 ?
C(10) C(33) 3.33(1) . 2_666 ?
C(10) C(32) 3.50(2) . 2_666 ?
C(10) C(33) 3.53(1) . 1_656 ?
C(11) C(36) 3.426(7) . . ?
C(16) C(37) 3.444(8) . 1_554 ?
C(21) C(39) 3.542(6) . 2_656 ?
